data_7107847
loop_
_publ_author_name
'Xin Xu'
'Roland Frohlich'
'Constantin G. Daniliuc'
'Gerald Kehr'
'Gerhard Erker'

_publ_section_title
;
 Reactions of a methylzirconocene cation with phosphinoalkynes: an
 alternative pathway for generating Cp2Zr(II) systems
;
_journal_name_full Chem.Commun.
_journal_page_first 6109
_journal_paper_doi 10.1039/c2cc31883k
_journal_volume 48
_journal_year 2012
_chemical_formula_sum 'C70 H58 B F20 P Zr'
_chemical_formula_weight 1412.16
_chemical_name_systematic
;
?
;
_space_group_IT_number 2
_symmetry_cell_setting triclinic
_symmetry_space_group_name_Hall '-P 1'
_symmetry_space_group_name_H-M 'P -1'
_atom_sites_solution_hydrogens geom
_atom_sites_solution_primary direct
_atom_sites_solution_secondary difmap
_audit_creation_method SHELXL-97
_cell_angle_alpha 81.7800(10)
_cell_angle_beta 82.6150(10)
_cell_angle_gamma 83.2860(10)
_cell_formula_units_Z 2
_cell_length_a 10.6745(2)
_cell_length_b 15.6839(3)
_cell_length_c 19.2457(3)
_cell_measurement_reflns_used 8832
_cell_measurement_temperature 223(2)
_cell_measurement_theta_max 28.28
_cell_measurement_theta_min 4.08
_cell_volume 3146.54(10)
_computing_cell_refinement 'Collect (Nonius B.V., 1998)'
_computing_data_collection 'Collect (Nonius B.V., 1998)'
_computing_data_reduction 'Denzo-SMN (Otwinowski & Minor, 1997)'
_computing_molecular_graphics 'XP (BrukerAXS, 2000)'
_computing_publication_material 'SHELXL-97 (Sheldrick, 1997)'
_computing_structure_refinement 'SHELXL-97 (Sheldrick, 1997)'
_computing_structure_solution 'SHELXS-97 (Sheldrick, 1990)'
_diffrn_ambient_temperature 223(2)
_diffrn_measured_fraction_theta_full 0.964
_diffrn_measured_fraction_theta_max 0.964
_diffrn_measurement_device_type 'Nonius KappaCCD APEXII'
_diffrn_measurement_method '\w and \f scans'
_diffrn_radiation_monochromator 'Montel mirror'
_diffrn_radiation_source 'rotating anode Nonius FR591'
_diffrn_radiation_type MoK\a
_diffrn_radiation_wavelength 0.71073
_diffrn_reflns_av_R_equivalents 0.045
_diffrn_reflns_av_sigmaI/netI 0.0385
_diffrn_reflns_limit_h_max 11
_diffrn_reflns_limit_h_min -14
_diffrn_reflns_limit_k_max 20
_diffrn_reflns_limit_k_min -20
_diffrn_reflns_limit_l_max 21
_diffrn_reflns_limit_l_min -25
_diffrn_reflns_number 32876
_diffrn_reflns_theta_full 28.25
_diffrn_reflns_theta_max 28.25
_diffrn_reflns_theta_min 4.09
_exptl_absorpt_coefficient_mu 0.302
_exptl_absorpt_correction_T_max 0.9791
_exptl_absorpt_correction_T_min 0.8810
_exptl_absorpt_correction_type multi-scan
_exptl_absorpt_process_details 'Denzo (Otwinowski, Borek, Majewski & Minor, 2003)'
_exptl_crystal_colour yellow-orange
_exptl_crystal_density_diffrn 1.490
_exptl_crystal_density_method 'not measured'
_exptl_crystal_description plate
_exptl_crystal_F_000 1436
_exptl_crystal_size_max 0.43
_exptl_crystal_size_mid 0.30
_exptl_crystal_size_min 0.07
_refine_diff_density_max 0.817
_refine_diff_density_min -0.658
_refine_diff_density_rms 0.065
_refine_ls_extinction_method none
_refine_ls_goodness_of_fit_ref 1.082
_refine_ls_hydrogen_treatment constr
_refine_ls_matrix_type full
_refine_ls_number_parameters 849
_refine_ls_number_reflns 15020
_refine_ls_number_restraints 60
_refine_ls_restrained_S_all 1.109
_refine_ls_R_factor_all 0.0655
_refine_ls_R_factor_gt 0.0556
_refine_ls_shift/su_max 0.001
_refine_ls_shift/su_mean 0.000
_refine_ls_structure_factor_coef Fsqd
_refine_ls_weighting_details 'calc w=1/[\s^2^(Fo^2^)+(0.0523P)^2^+3.7699P] where P=(Fo^2^+2Fc^2^)/3'
_refine_ls_weighting_scheme calc
_refine_ls_wR_factor_gt 0.1347
_refine_ls_wR_factor_ref 0.1443
_reflns_number_gt 13079
_reflns_number_total 15020
_reflns_threshold_expression >2sigma(I)
_cod_data_source_file c2cc31883k.txt
_cod_data_source_block erk6302
_cod_original_sg_symbol_H-M P-1
_cod_database_code 7107847

loop_
_symmetry_equiv_pos_as_xyz
'x, y, z'
'-x, -y, -z'

loop_
_atom_site_label
_atom_site_type_symbol
_atom_site_fract_x
_atom_site_fract_y
_atom_site_fract_z
_atom_site_U_iso_or_equiv
_atom_site_adp_type
_atom_site_occupancy
_atom_site_symmetry_multiplicity
_atom_site_calc_flag
_atom_site_refinement_flags
Zr1 Zr 0.60857(2) 0.727513(16) 0.663884(13) 0.03225(8) Uani 1 1 d .
P1 P 0.60269(7) 0.66916(5) 0.80129(4) 0.03753(16) Uani 1 1 d .
C1 C 0.5547(3) 0.78060(18) 0.76974(14) 0.0366(5) Uani 1 1 d .
C2 C 0.5065(3) 0.84911(18) 0.80281(15) 0.0378(6) Uani 1 1 d .
C3 C 0.5072(3) 0.93983(19) 0.76447(18) 0.0472(7) Uani 1 1 d .
H3A H 0.5386 0.9376 0.7151 0.071 Uiso 1 1 calc R
H3B H 0.5620 0.9716 0.7855 0.071 Uiso 1 1 calc R
H3C H 0.4216 0.9687 0.7681 0.071 Uiso 1 1 calc R
C10 C 0.7748(3) 0.75439(19) 0.55756(15) 0.0394(6) Uani 1 1 d .
C101 C 0.7703(3) 0.7662(3) 0.47909(17) 0.0563(8) Uani 1 1 d .
H10A H 0.8477 0.7888 0.4554 0.084 Uiso 1 1 calc R
H10B H 0.6978 0.8066 0.4673 0.084 Uiso 1 1 calc R
H10C H 0.7626 0.7109 0.4639 0.084 Uiso 1 1 calc R
C11 C 0.8170(3) 0.67702(19) 0.59940(16) 0.0408(6) Uani 1 1 d .
C111 C 0.8466(4) 0.5880(2) 0.5762(2) 0.0610(9) Uani 1 1 d .
H11A H 0.9378 0.5731 0.5707 0.092 Uiso 1 1 calc R
H11B H 0.8138 0.5879 0.5315 0.092 Uiso 1 1 calc R
H11C H 0.8071 0.5459 0.6116 0.092 Uiso 1 1 calc R
C12 C 0.8467(3) 0.69869(19) 0.66444(16) 0.0399(6) Uani 1 1 d .
C121 C 0.9209(3) 0.6368(2) 0.71474(19) 0.0542(8) Uani 1 1 d .
H12A H 1.0015 0.6164 0.6901 0.081 Uiso 1 1 calc R
H12B H 0.8731 0.5879 0.7330 0.081 Uiso 1 1 calc R
H12C H 0.9360 0.6660 0.7536 0.081 Uiso 1 1 calc R
C13 C 0.8177(3) 0.78973(19) 0.66360(16) 0.0399(6) Uani 1 1 d .
C131 C 0.8544(3) 0.8456(2) 0.71325(19) 0.0548(8) Uani 1 1 d .
H13A H 0.9141 0.8844 0.6879 0.082 Uiso 1 1 calc R
H13B H 0.8936 0.8093 0.7514 0.082 Uiso 1 1 calc R
H13C H 0.7793 0.8792 0.7326 0.082 Uiso 1 1 calc R
C14 C 0.7688(3) 0.82327(18) 0.59854(16) 0.0388(6) Uani 1 1 d .
C141 C 0.7385(3) 0.9180(2) 0.5731(2) 0.0543(8) Uani 1 1 d .
H14A H 0.8169 0.9444 0.5578 0.082 Uiso 1 1 calc R
H14B H 0.6910 0.9464 0.6112 0.082 Uiso 1 1 calc R
H14C H 0.6883 0.9241 0.5338 0.082 Uiso 1 1 calc R
C15 C 0.4420(3) 0.6398(2) 0.63534(18) 0.0482(7) Uani 1 1 d .
C151 C 0.4540(5) 0.5418(2) 0.6465(3) 0.0760(13) Uani 1 1 d .
H15A H 0.4020 0.5212 0.6159 0.114 Uiso 1 1 calc R
H15B H 0.4258 0.5216 0.6954 0.114 Uiso 1 1 calc R
H15C H 0.5420 0.5198 0.6353 0.114 Uiso 1 1 calc R
C16 C 0.3762(3) 0.6960(2) 0.68212(17) 0.0482(7) Uani 1 1 d .
C161 C 0.2921(4) 0.6703(4) 0.7491(2) 0.0750(13) Uani 1 1 d .
H16A H 0.2039 0.6850 0.7411 0.113 Uiso 1 1 calc R
H16B H 0.3109 0.7010 0.7863 0.113 Uiso 1 1 calc R
H16C H 0.3075 0.6084 0.7631 0.113 Uiso 1 1 calc R
C17 C 0.3801(3) 0.7817(2) 0.64722(17) 0.0453(7) Uani 1 1 d .
C171 C 0.3071(4) 0.8613(3) 0.6735(2) 0.0692(11) Uani 1 1 d .
H17A H 0.2214 0.8672 0.6603 0.104 Uiso 1 1 calc R
H17B H 0.3489 0.9120 0.6524 0.104 Uiso 1 1 calc R
H17C H 0.3038 0.8559 0.7245 0.104 Uiso 1 1 calc R
C18 C 0.4451(3) 0.7779(2) 0.57868(16) 0.0420(6) Uani 1 1 d .
C181 C 0.4460(4) 0.8536(3) 0.5205(2) 0.0653(10) Uani 1 1 d .
H18A H 0.3662 0.8611 0.5001 0.098 Uiso 1 1 calc R
H18B H 0.5155 0.8425 0.4842 0.098 Uiso 1 1 calc R
H18C H 0.4568 0.9057 0.5398 0.098 Uiso 1 1 calc R
C19 C 0.4817(3) 0.6896(2) 0.57148(17) 0.0450(7) Uani 1 1 d .
C191 C 0.5257(4) 0.6524(3) 0.5027(2) 0.0674(11) Uani 1 1 d .
H19A H 0.4601 0.6205 0.4913 0.101 Uiso 1 1 calc R
H19B H 0.6027 0.6137 0.5079 0.101 Uiso 1 1 calc R
H19C H 0.5424 0.6991 0.4651 0.101 Uiso 1 1 calc R
C21 C 0.4421(3) 0.8461(2) 0.87717(16) 0.0453(7) Uani 1 1 d .
C22 C 0.4957(5) 0.8700(5) 0.9305(3) 0.1010(18) Uani 1 1 d U
H22 H 0.5778 0.8880 0.9221 0.121 Uiso 1 1 calc R
C23 C 0.4284(6) 0.8678(5) 0.9986(3) 0.122(2) Uani 1 1 d U
H23 H 0.4680 0.8822 1.0356 0.146 Uiso 1 1 calc R
C24 C 0.3093(5) 0.8456(4) 1.0120(2) 0.0864(15) Uani 1 1 d U
H24 H 0.2664 0.8433 1.0579 0.104 Uiso 1 1 calc R
C25 C 0.2523(5) 0.8265(4) 0.9584(3) 0.0916(15) Uani 1 1 d U
H25 H 0.1674 0.8136 0.9662 0.110 Uiso 1 1 calc R
C26 C 0.3195(4) 0.8260(3) 0.8916(2) 0.0780(12) Uani 1 1 d U
H26 H 0.2791 0.8113 0.8550 0.094 Uiso 1 1 calc R
C31 C 0.5011(3) 0.5946(2) 0.85695(16) 0.0451(7) Uani 1 1 d .
C32 C 0.5065(5) 0.5117(2) 0.8379(2) 0.0664(11) Uani 1 1 d .
H32 H 0.5566 0.4979 0.7964 0.080 Uiso 1 1 calc R
C33 C 0.4386(6) 0.4496(3) 0.8796(2) 0.0865(16) Uani 1 1 d .
H33 H 0.4430 0.3936 0.8667 0.104 Uiso 1 1 calc R
C34 C 0.3652(6) 0.4698(4) 0.9397(3) 0.0920(16) Uani 1 1 d .
H34 H 0.3169 0.4282 0.9674 0.110 Uiso 1 1 calc R
C35 C 0.3617(5) 0.5508(3) 0.9597(2) 0.0869(15) Uani 1 1 d .
H35 H 0.3118 0.5638 1.0015 0.104 Uiso 1 1 calc R
C36 C 0.4308(4) 0.6138(3) 0.91912(19) 0.0621(9) Uani 1 1 d .
H36 H 0.4296 0.6685 0.9338 0.074 Uiso 1 1 calc R
C41 C 0.7307(3) 0.6660(2) 0.85668(15) 0.0430(6) Uani 1 1 d .
C42 C 0.7912(3) 0.5850(2) 0.88069(17) 0.0509(7) Uani 1 1 d .
H42 H 0.7632 0.5344 0.8697 0.061 Uiso 1 1 calc R
C43 C 0.8918(4) 0.5788(3) 0.9205(2) 0.0635(10) Uani 1 1 d .
H43 H 0.9320 0.5242 0.9363 0.076 Uiso 1 1 calc R
C44 C 0.9332(4) 0.6527(3) 0.9370(2) 0.0733(11) Uani 1 1 d .
H44 H 1.0025 0.6485 0.9634 0.088 Uiso 1 1 calc R
C45 C 0.8728(5) 0.7328(3) 0.9148(2) 0.0715(11) Uani 1 1 d .
H45 H 0.8998 0.7831 0.9269 0.086 Uiso 1 1 calc R
C46 C 0.7718(4) 0.7393(2) 0.87441(18) 0.0539(8) Uani 1 1 d .
H46 H 0.7315 0.7941 0.8592 0.065 Uiso 1 1 calc R
B1 B -0.1972(3) 1.22414(19) 0.68486(16) 0.0333(6) Uani 1 1 d .
C51 C -0.1387(3) 1.13413(17) 0.73020(14) 0.0347(5) Uani 1 1 d .
C52 C -0.0091(3) 1.10799(18) 0.71908(16) 0.0388(6) Uani 1 1 d .
F52 F 0.06400(16) 1.15399(12) 0.66835(10) 0.0468(4) Uani 1 1 d .
C53 C 0.0512(3) 1.0363(2) 0.75615(18) 0.0467(7) Uani 1 1 d .
F53 F 0.17675(19) 1.01548(14) 0.74127(13) 0.0656(6) Uani 1 1 d .
C54 C -0.0175(3) 0.98675(19) 0.80862(18) 0.0494(7) Uani 1 1 d .
F54 F 0.0388(2) 0.91594(14) 0.84435(14) 0.0748(7) Uani 1 1 d .
C55 C -0.1448(3) 1.01043(19) 0.82375(16) 0.0446(7) Uani 1 1 d .
F55 F -0.2132(2) 0.96267(13) 0.87517(11) 0.0641(6) Uani 1 1 d .
C56 C -0.2023(3) 1.08267(18) 0.78533(15) 0.0381(6) Uani 1 1 d .
F56 F -0.32708(16) 1.10103(12) 0.80568(9) 0.0457(4) Uani 1 1 d .
C61 C -0.1653(3) 1.22710(18) 0.59853(15) 0.0367(6) Uani 1 1 d .
C62 C -0.1181(3) 1.1584(2) 0.56094(15) 0.0406(6) Uani 1 1 d .
F62 F -0.08823(18) 1.07855(11) 0.59420(10) 0.0484(4) Uani 1 1 d .
C63 C -0.1003(3) 1.1656(2) 0.48747(17) 0.0479(7) Uani 1 1 d .
F63 F -0.0572(2) 1.09572(16) 0.45482(11) 0.0651(6) Uani 1 1 d .
C64 C -0.1287(3) 1.2439(3) 0.44821(16) 0.0525(8) Uani 1 1 d .
F64 F -0.1115(2) 1.25142(18) 0.37752(10) 0.0702(6) Uani 1 1 d .
C65 C -0.1764(3) 1.3142(2) 0.48237(18) 0.0528(8) Uani 1 1 d .
F65 F -0.2034(2) 1.39152(15) 0.44453(12) 0.0699(6) Uani 1 1 d .
C66 C -0.1954(3) 1.3038(2) 0.55517(17) 0.0431(6) Uani 1 1 d .
F66 F -0.24525(19) 1.37491(12) 0.58534(11) 0.0534(5) Uani 1 1 d .
C71 C -0.3545(3) 1.23390(16) 0.69404(14) 0.0348(5) Uani 1 1 d .
C72 C -0.4363(3) 1.30338(17) 0.71405(16) 0.0387(6) Uani 1 1 d .
F72 F -0.39058(17) 1.37316(11) 0.73241(11) 0.0500(4) Uani 1 1 d .
C73 C -0.5669(3) 1.30831(19) 0.71690(17) 0.0427(6) Uani 1 1 d .
F73 F -0.64106(18) 1.37657(13) 0.73912(12) 0.0596(5) Uani 1 1 d .
C74 C -0.6232(3) 1.2424(2) 0.69650(16) 0.0423(6) Uani 1 1 d .
F74 F -0.74895(17) 1.24737(14) 0.69777(12) 0.0602(5) Uani 1 1 d .
C75 C -0.5464(3) 1.17171(18) 0.67542(15) 0.0388(6) Uani 1 1 d .
F75 F -0.59893(18) 1.10657(12) 0.65512(10) 0.0509(4) Uani 1 1 d .
C76 C -0.4173(3) 1.16921(17) 0.67498(15) 0.0358(5) Uani 1 1 d .
F76 F -0.34829(16) 1.09759(10) 0.65371(9) 0.0432(4) Uani 1 1 d .
C81 C -0.1317(3) 1.29902(17) 0.71629(15) 0.0360(5) Uani 1 1 d .
C82 C -0.0350(3) 1.34707(18) 0.68169(17) 0.0411(6) Uani 1 1 d .
F82 F 0.00677(17) 1.34356(12) 0.61320(10) 0.0506(4) Uani 1 1 d .
C83 C 0.0278(3) 1.40088(19) 0.7138(2) 0.0476(7) Uani 1 1 d .
F83 F 0.11999(19) 1.44499(13) 0.67612(13) 0.0632(6) Uani 1 1 d .
C84 C -0.0031(3) 1.4075(2) 0.7840(2) 0.0525(8) Uani 1 1 d .
F84 F 0.0592(2) 1.45759(15) 0.81620(14) 0.0762(7) Uani 1 1 d .
C85 C -0.0981(3) 1.3620(2) 0.82136(18) 0.0502(7) Uani 1 1 d .
F85 F -0.1298(2) 1.36725(15) 0.89095(12) 0.0696(6) Uani 1 1 d .
C86 C -0.1590(3) 1.30983(19) 0.78747(16) 0.0424(6) Uani 1 1 d .
F86 F -0.24945(19) 1.26537(12) 0.82781(9) 0.0514(4) Uani 1 1 d .
C201 C 0.0724(7) 1.1739(5) 0.9073(4) 0.121(2) Uani 1 1 d U
H20A H 0.0105 1.2059 0.9387 0.145 Uiso 1 1 calc R
H20B H 0.0312 1.1658 0.8664 0.145 Uiso 1 1 calc R
C202 C 0.1118(9) 1.0941(6) 0.9428(5) 0.142(3) Uani 1 1 d U
H20C H 0.0733 1.0475 0.9270 0.170 Uiso 1 1 calc R
H20D H 0.0905 1.0927 0.9940 0.170 Uiso 1 1 calc R
C203 C 0.2519(12) 1.0865(7) 0.9230(7) 0.193(4) Uani 1 1 d U
H20E H 0.2940 1.0764 0.9662 0.231 Uiso 1 1 calc R
H20F H 0.2764 1.0361 0.8977 0.231 Uiso 1 1 calc R
C204 C 0.2949(10) 1.1587(8) 0.8812(6) 0.190(4) Uani 1 1 d U
H20G H 0.3220 1.1461 0.8328 0.228 Uiso 1 1 calc R
H20H H 0.3670 1.1771 0.9001 0.228 Uiso 1 1 calc R
C205 C 0.1885(10) 1.2263(6) 0.8823(5) 0.162(3) Uani 1 1 d U
H20I H 0.1819 1.2586 0.8352 0.194 Uiso 1 1 calc R
H20J H 0.1967 1.2668 0.9154 0.194 Uiso 1 1 calc R

loop_
_atom_site_aniso_label
_atom_site_aniso_U_11
_atom_site_aniso_U_22
_atom_site_aniso_U_33
_atom_site_aniso_U_23
_atom_site_aniso_U_13
_atom_site_aniso_U_12
Zr1 0.03232(13) 0.03191(13) 0.03163(13) -0.00423(9) -0.00173(9) -0.00148(9)
P1 0.0443(4) 0.0324(3) 0.0341(3) -0.0025(3) -0.0030(3) -0.0006(3)
C1 0.0378(14) 0.0351(13) 0.0354(13) -0.0031(10) -0.0021(11) -0.0021(11)
C2 0.0371(14) 0.0353(14) 0.0400(14) -0.0059(11) -0.0020(11) -0.0006(11)
C3 0.0515(17) 0.0355(15) 0.0530(17) -0.0027(13) -0.0059(14) -0.0011(13)
C10 0.0354(13) 0.0435(15) 0.0379(14) -0.0044(11) 0.0036(11) -0.0074(11)
C101 0.0497(18) 0.081(3) 0.0370(15) -0.0057(15) 0.0024(13) -0.0121(17)
C11 0.0338(13) 0.0360(14) 0.0507(16) -0.0104(12) 0.0038(12) 0.0002(11)
C111 0.056(2) 0.0437(18) 0.084(3) -0.0257(18) 0.0013(18) 0.0037(15)
C12 0.0299(13) 0.0422(15) 0.0451(15) -0.0029(12) -0.0011(11) -0.0005(11)
C121 0.0404(16) 0.059(2) 0.0564(19) 0.0060(15) -0.0040(14) 0.0056(14)
C13 0.0336(13) 0.0439(15) 0.0434(15) -0.0094(12) -0.0013(11) -0.0078(11)
C131 0.0509(18) 0.062(2) 0.058(2) -0.0194(16) -0.0061(15) -0.0166(16)
C14 0.0362(14) 0.0338(13) 0.0449(15) -0.0040(11) 0.0019(11) -0.0053(11)
C141 0.0522(18) 0.0371(16) 0.069(2) 0.0042(15) -0.0018(16) -0.0055(13)
C15 0.0467(17) 0.0419(16) 0.0593(19) -0.0046(14) -0.0157(14) -0.0101(13)
C151 0.089(3) 0.0435(19) 0.104(3) -0.001(2) -0.042(3) -0.0162(19)
C16 0.0367(15) 0.065(2) 0.0432(16) 0.0004(14) -0.0074(12) -0.0130(14)
C161 0.050(2) 0.120(4) 0.052(2) 0.009(2) -0.0046(16) -0.022(2)
C17 0.0370(14) 0.0519(17) 0.0496(16) -0.0163(14) -0.0121(12) 0.0038(12)
C171 0.053(2) 0.075(3) 0.086(3) -0.039(2) -0.0247(19) 0.0207(18)
C18 0.0387(14) 0.0451(16) 0.0424(15) 0.0011(12) -0.0114(12) -0.0062(12)
C181 0.060(2) 0.068(2) 0.065(2) 0.0186(18) -0.0196(18) -0.0130(18)
C19 0.0419(15) 0.0476(17) 0.0479(16) -0.0141(13) -0.0070(13) -0.0027(12)
C191 0.055(2) 0.092(3) 0.064(2) -0.039(2) -0.0039(17) -0.010(2)
C21 0.0519(17) 0.0390(15) 0.0423(15) -0.0075(12) -0.0025(13) 0.0058(13)
C22 0.072(3) 0.177(5) 0.065(3) -0.053(3) -0.002(2) -0.017(3)
C23 0.104(4) 0.206(6) 0.063(3) -0.055(4) -0.010(3) 0.000(4)
C24 0.087(3) 0.108(4) 0.050(2) -0.004(2) 0.013(2) 0.018(3)
C25 0.083(3) 0.118(4) 0.068(3) -0.019(3) 0.026(2) -0.015(3)
C26 0.068(3) 0.108(3) 0.060(2) -0.025(2) 0.0097(19) -0.020(2)
C31 0.0580(18) 0.0383(15) 0.0379(14) 0.0006(12) -0.0062(13) -0.0064(13)
C32 0.105(3) 0.0458(19) 0.0495(19) -0.0062(15) -0.001(2) -0.022(2)
C33 0.142(5) 0.061(3) 0.061(2) 0.003(2) -0.009(3) -0.047(3)
C34 0.122(4) 0.091(4) 0.065(3) 0.008(2) 0.002(3) -0.057(3)
C35 0.106(4) 0.089(3) 0.059(2) 0.003(2) 0.022(2) -0.027(3)
C36 0.078(3) 0.056(2) 0.0482(18) -0.0042(15) 0.0100(17) -0.0105(18)
C41 0.0453(16) 0.0437(16) 0.0378(14) -0.0030(12) -0.0039(12) 0.0008(12)
C42 0.060(2) 0.0456(17) 0.0443(16) -0.0024(13) -0.0097(14) 0.0055(14)
C43 0.071(2) 0.061(2) 0.055(2) 0.0001(17) -0.0170(18) 0.0118(18)
C44 0.075(3) 0.079(3) 0.070(3) -0.005(2) -0.035(2) -0.001(2)
C45 0.087(3) 0.065(2) 0.070(2) -0.0072(19) -0.035(2) -0.011(2)
C46 0.063(2) 0.0472(18) 0.0531(18) -0.0046(14) -0.0177(16) -0.0034(15)
B1 0.0319(14) 0.0284(13) 0.0390(15) -0.0053(11) -0.0036(11) -0.0002(11)
C51 0.0375(13) 0.0291(12) 0.0378(13) -0.0057(10) -0.0054(11) -0.0013(10)
C52 0.0375(14) 0.0341(13) 0.0460(15) -0.0089(11) -0.0064(11) -0.0021(11)
F52 0.0353(8) 0.0463(10) 0.0562(10) -0.0049(8) 0.0007(7) -0.0025(7)
C53 0.0396(15) 0.0423(16) 0.0590(19) -0.0132(14) -0.0121(13) 0.0075(12)
F53 0.0446(11) 0.0588(12) 0.0898(16) -0.0132(11) -0.0118(10) 0.0182(9)
C54 0.0595(19) 0.0317(14) 0.0576(19) -0.0013(13) -0.0228(15) 0.0049(13)
F54 0.0809(16) 0.0485(12) 0.0889(16) 0.0142(11) -0.0310(13) 0.0132(11)
C55 0.0568(18) 0.0346(14) 0.0423(15) 0.0023(12) -0.0125(13) -0.0058(13)
F55 0.0751(14) 0.0531(12) 0.0584(12) 0.0183(9) -0.0087(10) -0.0131(10)
C56 0.0380(14) 0.0344(13) 0.0422(14) -0.0054(11) -0.0066(11) -0.0022(11)
F56 0.0396(9) 0.0484(10) 0.0459(9) 0.0010(7) -0.0002(7) -0.0048(7)
C61 0.0328(13) 0.0377(14) 0.0400(14) -0.0033(11) -0.0052(11) -0.0061(10)
C62 0.0363(14) 0.0452(16) 0.0415(14) -0.0074(12) -0.0043(11) -0.0065(12)
F62 0.0548(11) 0.0391(9) 0.0517(10) -0.0139(8) -0.0038(8) 0.0005(8)
C63 0.0343(14) 0.065(2) 0.0477(16) -0.0156(15) -0.0025(12) -0.0096(13)
F63 0.0597(12) 0.0864(16) 0.0542(12) -0.0346(11) 0.0012(9) -0.0058(11)
C64 0.0378(15) 0.083(2) 0.0373(15) -0.0032(15) -0.0023(12) -0.0181(16)
F64 0.0521(12) 0.123(2) 0.0369(10) -0.0011(11) -0.0053(8) -0.0236(12)
C65 0.0437(17) 0.061(2) 0.0513(18) 0.0137(15) -0.0108(14) -0.0147(15)
F65 0.0672(14) 0.0737(15) 0.0632(13) 0.0264(11) -0.0192(11) -0.0137(11)
C66 0.0396(15) 0.0413(15) 0.0474(16) 0.0000(12) -0.0070(12) -0.0057(12)
F66 0.0575(11) 0.0380(9) 0.0615(11) 0.0026(8) -0.0108(9) 0.0019(8)
C71 0.0355(13) 0.0273(12) 0.0401(13) -0.0018(10) -0.0035(11) -0.0010(10)
C72 0.0381(14) 0.0298(13) 0.0472(15) -0.0042(11) -0.0049(12) -0.0002(10)
F72 0.0428(9) 0.0334(9) 0.0760(13) -0.0180(8) -0.0083(9) 0.0022(7)
C73 0.0356(14) 0.0365(14) 0.0528(17) -0.0047(12) -0.0022(12) 0.0058(11)
F73 0.0396(10) 0.0474(11) 0.0897(15) -0.0185(10) -0.0021(10) 0.0101(8)
C74 0.0323(13) 0.0443(16) 0.0484(16) 0.0008(12) -0.0051(12) -0.0035(11)
F74 0.0326(9) 0.0630(12) 0.0851(15) -0.0108(11) -0.0072(9) -0.0028(8)
C75 0.0399(14) 0.0375(14) 0.0393(14) 0.0011(11) -0.0080(11) -0.0088(11)
F75 0.0500(10) 0.0456(10) 0.0612(11) -0.0055(8) -0.0142(9) -0.0155(8)
C76 0.0377(13) 0.0291(12) 0.0392(13) -0.0036(10) -0.0028(11) -0.0002(10)
F76 0.0450(9) 0.0317(8) 0.0535(10) -0.0118(7) -0.0037(8) -0.0008(7)
C81 0.0338(13) 0.0273(12) 0.0459(15) -0.0035(10) -0.0068(11) 0.0030(10)
C82 0.0357(14) 0.0319(13) 0.0554(17) -0.0075(12) -0.0050(12) 0.0002(11)
F82 0.0447(10) 0.0503(10) 0.0557(11) -0.0070(8) 0.0042(8) -0.0116(8)
C83 0.0380(15) 0.0334(14) 0.072(2) -0.0074(14) -0.0122(14) -0.0003(11)
F83 0.0475(11) 0.0467(11) 0.0979(16) -0.0078(10) -0.0091(11) -0.0161(9)
C84 0.0512(18) 0.0393(16) 0.073(2) -0.0178(15) -0.0230(16) -0.0010(13)
F84 0.0759(15) 0.0629(14) 0.1043(19) -0.0352(13) -0.0324(14) -0.0132(11)
C85 0.0569(19) 0.0443(17) 0.0525(18) -0.0166(14) -0.0143(15) 0.0036(14)
F85 0.0948(17) 0.0641(13) 0.0563(12) -0.0247(10) -0.0172(11) -0.0044(12)
C86 0.0453(16) 0.0346(14) 0.0474(16) -0.0069(12) -0.0089(13) 0.0010(12)
F86 0.0608(11) 0.0495(10) 0.0433(9) -0.0078(8) 0.0006(8) -0.0077(9)
C201 0.117(4) 0.131(5) 0.112(4) -0.022(4) -0.032(4) 0.025(4)
C202 0.176(6) 0.132(5) 0.132(5) -0.028(4) -0.043(4) -0.038(5)
C203 0.197(7) 0.164(6) 0.202(7) -0.013(5) -0.016(6) 0.027(5)
C204 0.146(6) 0.218(7) 0.169(6) 0.072(5) -0.002(5) -0.003(5)
C205 0.175(6) 0.153(5) 0.132(5) 0.021(4) 0.013(5) 0.006(5)

loop_
_atom_type_symbol
_atom_type_description
_atom_type_scat_dispersion_real
_atom_type_scat_dispersion_imag
_atom_type_scat_source
C C 0.0033 0.0016 'International Tables Vol C Tables 4.2.6.8 and 6.1.1.4'
H H 0.0000 0.0000 'International Tables Vol C Tables 4.2.6.8 and 6.1.1.4'
B B 0.0013 0.0007 'International Tables Vol C Tables 4.2.6.8 and 6.1.1.4'
F F 0.0171 0.0103 'International Tables Vol C Tables 4.2.6.8 and 6.1.1.4'
P P 0.1023 0.0942 'International Tables Vol C Tables 4.2.6.8 and 6.1.1.4'
Zr Zr -2.9673 0.5597 'International Tables Vol C Tables 4.2.6.8 and 6.1.1.4'

loop_
_geom_angle_atom_site_label_1
_geom_angle_atom_site_label_2
_geom_angle_atom_site_label_3
_geom_angle
C1 Zr1 C14 104.13(10)
C1 Zr1 C11 132.82(10)
C14 Zr1 C11 54.40(9)
C1 Zr1 C15 112.48(11)
C14 Zr1 C15 138.03(11)
C11 Zr1 C15 107.88(11)
C1 Zr1 C12 99.97(10)
C14 Zr1 C12 54.43(9)
C11 Zr1 C12 32.88(10)
C15 Zr1 C12 133.03(10)
C1 Zr1 C18 112.35(10)
C14 Zr1 C18 94.13(10)
C11 Zr1 C18 110.81(10)
C15 Zr1 C18 53.67(10)
C12 Zr1 C18 140.15(10)
C1 Zr1 C17 82.51(10)
C14 Zr1 C17 114.67(10)
C11 Zr1 C17 143.08(10)
C15 Zr1 C17 53.61(11)
C12 Zr1 C17 169.10(10)
C18 Zr1 C17 32.46(10)
C1 Zr1 C13 84.68(10)
C14 Zr1 C13 32.85(10)
C11 Zr1 C13 54.21(9)
C15 Zr1 C13 161.96(11)
C12 Zr1 C13 32.62(9)
C18 Zr1 C13 126.37(10)
C17 Zr1 C13 138.39(10)
C1 Zr1 C19 133.94(10)
C14 Zr1 C19 106.22(10)
C11 Zr1 C19 93.16(10)
C15 Zr1 C19 32.12(11)
C12 Zr1 C19 125.85(10)
C18 Zr1 C19 32.43(10)
C17 Zr1 C19 53.52(10)
C13 Zr1 C19 136.27(10)
C1 Zr1 C10 135.93(10)
C14 Zr1 C10 32.54(9)
C11 Zr1 C10 32.55(10)
C15 Zr1 C10 110.62(11)
C12 Zr1 C10 53.98(9)
C18 Zr1 C10 86.23(10)
C17 Zr1 C10 117.23(10)
C13 Zr1 C10 53.82(9)
C19 Zr1 C10 82.81(10)
C1 Zr1 C16 82.71(10)
C14 Zr1 C16 146.19(10)
C11 Zr1 C16 140.17(11)
C15 Zr1 C16 32.30(11)
C12 Zr1 C16 158.21(11)
C18 Zr1 C16 53.64(10)
C17 Zr1 C16 32.34(11)
C13 Zr1 C16 165.56(11)
C19 Zr1 C16 53.30(10)
C10 Zr1 C16 135.54(10)
C1 Zr1 P1 41.81(7)
C14 Zr1 P1 123.42(7)
C11 Zr1 P1 110.13(8)
C15 Zr1 P1 97.92(8)
C12 Zr1 P1 84.00(7)
C18 Zr1 P1 135.77(7)
C17 Zr1 P1 104.42(8)
C13 Zr1 P1 91.40(7)
C19 Zr1 P1 130.04(8)
C10 Zr1 P1 137.98(7)
C16 Zr1 P1 83.88(7)
C1 P1 C31 125.40(14)
C1 P1 C41 108.69(14)
C31 P1 C41 100.50(14)
C1 P1 Zr1 57.85(9)
C31 P1 Zr1 130.11(10)
C41 P1 Zr1 126.90(10)
C2 C1 P1 132.9(2)
C2 C1 Zr1 146.7(2)
P1 C1 Zr1 80.34(10)
C1 C2 C21 126.3(3)
C1 C2 C3 120.8(3)
C21 C2 C3 112.9(2)
C2 C3 H3A 109.5
C2 C3 H3B 109.5
H3A C3 H3B 109.5
C2 C3 H3C 109.5
H3A C3 H3C 109.5
H3B C3 H3C 109.5
C14 C10 C11 107.7(3)
C14 C10 C101 124.3(3)
C11 C10 C101 126.1(3)
C14 C10 Zr1 71.89(15)
C11 C10 Zr1 71.95(15)
C101 C10 Zr1 133.6(2)
C10 C101 H10A 109.5
C10 C101 H10B 109.5
H10A C101 H10B 109.5
C10 C101 H10C 109.5
H10A C101 H10C 109.5
H10B C101 H10C 109.5
C10 C11 C12 108.4(3)
C10 C11 C111 126.7(3)
C12 C11 C111 124.2(3)
C10 C11 Zr1 75.50(16)
C12 C11 Zr1 74.51(16)
C111 C11 Zr1 123.5(2)
C11 C111 H11A 109.5
C11 C111 H11B 109.5
H11A C111 H11B 109.5
C11 C111 H11C 109.5
H11A C111 H11C 109.5
H11B C111 H11C 109.5
C13 C12 C11 107.6(3)
C13 C12 C121 128.1(3)
C11 C12 C121 123.1(3)
C13 C12 Zr1 73.99(16)
C11 C12 Zr1 72.61(16)
C121 C12 Zr1 128.9(2)
C12 C121 H12A 109.5
C12 C121 H12B 109.5
H12A C121 H12B 109.5
C12 C121 H12C 109.5
H12A C121 H12C 109.5
H12B C121 H12C 109.5
C12 C13 C14 107.8(2)
C12 C13 C131 127.6(3)
C14 C13 C131 123.5(3)
C12 C13 Zr1 73.38(16)
C14 C13 Zr1 72.26(16)
C131 C13 Zr1 129.2(2)
C13 C131 H13A 109.5
C13 C131 H13B 109.5
H13A C131 H13B 109.5
C13 C131 H13C 109.5
H13A C131 H13C 109.5
H13B C131 H13C 109.5
C10 C14 C13 108.2(3)
C10 C14 C141 125.8(3)
C13 C14 C141 125.1(3)
C10 C14 Zr1 75.57(16)
C13 C14 Zr1 74.89(16)
C141 C14 Zr1 124.0(2)
C14 C141 H14A 109.5
C14 C141 H14B 109.5
H14A C141 H14B 109.5
C14 C141 H14C 109.5
H14A C141 H14C 109.5
H14B C141 H14C 109.5
C19 C15 C16 108.5(3)
C19 C15 C151 124.0(3)
C16 C15 C151 127.0(3)
C19 C15 Zr1 74.44(17)
C16 C15 Zr1 74.89(17)
C151 C15 Zr1 123.1(2)
C15 C151 H15A 109.5
C15 C151 H15B 109.5
H15A C151 H15B 109.5
C15 C151 H15C 109.5
H15A C151 H15C 109.5
H15B C151 H15C 109.5
C15 C16 C17 107.4(3)
C15 C16 C161 126.5(4)
C17 C16 C161 124.8(4)
C15 C16 Zr1 72.81(17)
C17 C16 Zr1 72.90(17)
C161 C16 Zr1 130.2(2)
C16 C161 H16A 109.5
C16 C161 H16B 109.5
H16A C161 H16B 109.5
C16 C161 H16C 109.5
H16A C161 H16C 109.5
H16B C161 H16C 109.5
C18 C17 C16 108.3(3)
C18 C17 C171 125.5(3)
C16 C17 C171 125.4(3)
C18 C17 Zr1 73.71(17)
C16 C17 Zr1 74.76(17)
C171 C17 Zr1 126.0(2)
C17 C171 H17A 109.5
C17 C171 H17B 109.5
H17A C171 H17B 109.5
C17 C171 H17C 109.5
H17A C171 H17C 109.5
H17B C171 H17C 109.5
C17 C18 C19 107.6(3)
C17 C18 C181 123.9(3)
C19 C18 C181 127.1(3)
C17 C18 Zr1 73.83(16)
C19 C18 Zr1 74.25(17)
C181 C18 Zr1 128.1(2)
C18 C181 H18A 109.5
C18 C181 H18B 109.5
H18A C181 H18B 109.5
C18 C181 H18C 109.5
H18A C181 H18C 109.5
H18B C181 H18C 109.5
C15 C19 C18 108.2(3)
C15 C19 C191 124.0(3)
C18 C19 C191 126.2(3)
C15 C19 Zr1 73.43(18)
C18 C19 Zr1 73.33(17)
C191 C19 Zr1 130.5(2)
C19 C191 H19A 109.5
C19 C191 H19B 109.5
H19A C191 H19B 109.5
C19 C191 H19C 109.5
H19A C191 H19C 109.5
H19B C191 H19C 109.5
C22 C21 C26 117.2(4)
C22 C21 C2 123.0(4)
C26 C21 C2 119.5(3)
C21 C22 C23 120.0(5)
C21 C22 H22 120.0
C23 C22 H22 120.0
C24 C23 C22 121.6(5)
C24 C23 H23 119.2
C22 C23 H23 119.2
C23 C24 C25 118.9(4)
C23 C24 H24 120.6
C25 C24 H24 120.6
C24 C25 C26 119.7(5)
C24 C25 H25 120.1
C26 C25 H25 120.1
C21 C26 C25 122.5(5)
C21 C26 H26 118.8
C25 C26 H26 118.8
C36 C31 C32 119.6(3)
C36 C31 P1 123.4(3)
C32 C31 P1 116.7(3)
C33 C32 C31 120.5(4)
C33 C32 H32 119.8
C31 C32 H32 119.8
C34 C33 C32 119.7(4)
C34 C33 H33 120.1
C32 C33 H33 120.1
C33 C34 C35 120.1(4)
C33 C34 H34 119.9
C35 C34 H34 119.9
C34 C35 C36 121.1(4)
C34 C35 H35 119.5
C36 C35 H35 119.5
C31 C36 C35 118.9(4)
C31 C36 H36 120.5
C35 C36 H36 120.5
C46 C41 C42 118.8(3)
C46 C41 P1 123.2(2)
C42 C41 P1 118.0(3)
C43 C42 C41 120.6(3)
C43 C42 H42 119.7
C41 C42 H42 119.7
C44 C43 C42 120.1(4)
C44 C43 H43 120.0
C42 C43 H43 120.0
C43 C44 C45 119.9(4)
C43 C44 H44 120.1
C45 C44 H44 120.1
C44 C45 C46 120.2(4)
C44 C45 H45 119.9
C46 C45 H45 119.9
C41 C46 C45 120.5(3)
C41 C46 H46 119.8
C45 C46 H46 119.8
C61 B1 C51 114.1(2)
C61 B1 C81 112.9(2)
C51 B1 C81 102.1(2)
C61 B1 C71 101.2(2)
C51 B1 C71 111.7(2)
C81 B1 C71 115.4(2)
C56 C51 C52 113.2(2)
C56 C51 B1 127.2(2)
C52 C51 B1 119.3(2)
F52 C52 C53 116.6(3)
F52 C52 C51 119.0(2)
C53 C52 C51 124.4(3)
F53 C53 C54 120.2(3)
F53 C53 C52 120.3(3)
C54 C53 C52 119.6(3)
F54 C54 C53 120.5(3)
F54 C54 C55 120.5(3)
C53 C54 C55 119.0(3)
F55 C55 C54 119.7(3)
F55 C55 C56 120.5(3)
C54 C55 C56 119.9(3)
F56 C56 C55 114.9(3)
F56 C56 C51 121.2(2)
C55 C56 C51 123.9(3)
C66 C61 C62 113.2(3)
C66 C61 B1 119.2(3)
C62 C61 B1 127.4(2)
F62 C62 C63 114.9(3)
F62 C62 C61 121.4(3)
C63 C62 C61 123.8(3)
F63 C63 C64 119.8(3)
F63 C63 C62 120.4(3)
C64 C63 C62 119.8(3)
F64 C64 C63 120.2(3)
F64 C64 C65 120.6(3)
C63 C64 C65 119.2(3)
F65 C65 C64 119.8(3)
F65 C65 C66 121.0(3)
C64 C65 C66 119.2(3)
F66 C66 C65 116.2(3)
F66 C66 C61 118.9(3)
C65 C66 C61 124.8(3)
C72 C71 C76 112.8(3)
C72 C71 B1 127.9(2)
C76 C71 B1 119.1(2)
F72 C72 C73 115.2(2)
F72 C72 C71 120.5(2)
C73 C72 C71 124.3(3)
F73 C73 C74 118.9(3)
F73 C73 C72 121.1(3)
C74 C73 C72 120.0(3)
F74 C74 C75 121.2(3)
F74 C74 C73 120.4(3)
C75 C74 C73 118.4(3)
F75 C75 C76 121.1(3)
F75 C75 C74 119.6(3)
C76 C75 C74 119.3(3)
F76 C76 C75 115.8(2)
F76 C76 C71 119.0(2)
C75 C76 C71 125.2(3)
C82 C81 C86 112.8(3)
C82 C81 B1 126.8(3)
C86 C81 B1 119.7(2)
F82 C82 C83 114.2(3)
F82 C82 C81 121.6(3)
C83 C82 C81 124.2(3)
F83 C83 C84 120.3(3)
F83 C83 C82 120.0(3)
C84 C83 C82 119.7(3)
F84 C84 C83 120.3(3)
F84 C84 C85 120.5(3)
C83 C84 C85 119.2(3)
F85 C85 C84 120.2(3)
F85 C85 C86 120.3(3)
C84 C85 C86 119.4(3)
F86 C86 C85 116.3(3)
F86 C86 C81 119.0(3)
C85 C86 C81 124.7(3)
C202 C201 C205 109.8(7)
C202 C201 H20A 109.7
C205 C201 H20A 109.7
C202 C201 H20B 109.7
C205 C201 H20B 109.7
H20A C201 H20B 108.2
C201 C202 C203 102.9(8)
C201 C202 H20C 111.2
C203 C202 H20C 111.2
C201 C202 H20D 111.2
C203 C202 H20D 111.2
H20C C202 H20D 109.1
C204 C203 C202 113.6(10)
C204 C203 H20E 108.8
C202 C203 H20E 108.8
C204 C203 H20F 108.8
C202 C203 H20F 108.8
H20E C203 H20F 107.7
C203 C204 C205 106.4(9)
C203 C204 H20G 110.4
C205 C204 H20G 110.4
C203 C204 H20H 110.4
C205 C204 H20H 110.4
H20G C204 H20H 108.6
C204 C205 C201 102.7(8)
C204 C205 H20I 111.2
C201 C205 H20I 111.2
C204 C205 H20J 111.2
C201 C205 H20J 111.2
H20I C205 H20J 109.1

loop_
_geom_bond_atom_site_label_1
_geom_bond_atom_site_label_2
_geom_bond_distance
Zr1 C1 2.290(3)
Zr1 C14 2.504(3)
Zr1 C11 2.505(3)
Zr1 C15 2.529(3)
Zr1 C12 2.530(3)
Zr1 C18 2.530(3)
Zr1 C17 2.532(3)
Zr1 C13 2.538(3)
Zr1 C19 2.542(3)
Zr1 C10 2.551(3)
Zr1 C16 2.556(3)
Zr1 P1 2.6670(7)
P1 C1 1.804(3)
P1 C31 1.825(3)
P1 C41 1.830(3)
C1 C2 1.344(4)
C2 C21 1.503(4)
C2 C3 1.507(4)
C3 H3A 0.9700
C3 H3B 0.9700
C3 H3C 0.9700
C10 C14 1.417(4)
C10 C11 1.418(4)
C10 C101 1.501(4)
C101 H10A 0.9700
C101 H10B 0.9700
C101 H10C 0.9700
C11 C12 1.425(4)
C11 C111 1.512(4)
C111 H11A 0.9700
C111 H11B 0.9700
C111 H11C 0.9700
C12 C13 1.423(4)
C12 C121 1.502(4)
C121 H12A 0.9700
C121 H12B 0.9700
C121 H12C 0.9700
C13 C14 1.426(4)
C13 C131 1.500(4)
C131 H13A 0.9700
C131 H13B 0.9700
C131 H13C 0.9700
C14 C141 1.507(4)
C141 H14A 0.9700
C141 H14B 0.9700
C141 H14C 0.9700
C15 C19 1.403(5)
C15 C16 1.415(5)
C15 C151 1.513(5)
C151 H15A 0.9700
C151 H15B 0.9700
C151 H15C 0.9700
C16 C17 1.417(5)
C16 C161 1.506(5)
C161 H16A 0.9700
C161 H16B 0.9700
C161 H16C 0.9700
C17 C18 1.415(4)
C17 C171 1.508(5)
C171 H17A 0.9700
C171 H17B 0.9700
C171 H17C 0.9700
C18 C19 1.416(4)
C18 C181 1.511(4)
C181 H18A 0.9700
C181 H18B 0.9700
C181 H18C 0.9700
C19 C191 1.519(5)
C191 H19A 0.9700
C191 H19B 0.9700
C191 H19C 0.9700
C21 C22 1.353(6)
C21 C26 1.366(5)
C22 C23 1.410(7)
C22 H22 0.9400
C23 C24 1.340(8)
C23 H23 0.9400
C24 C25 1.347(7)
C24 H24 0.9400
C25 C26 1.390(6)
C25 H25 0.9400
C26 H26 0.9400
C31 C36 1.380(5)
C31 C32 1.394(5)
C32 C33 1.382(5)
C32 H32 0.9400
C33 C34 1.365(7)
C33 H33 0.9400
C34 C35 1.375(7)
C34 H34 0.9400
C35 C36 1.389(6)
C35 H35 0.9400
C36 H36 0.9400
C41 C46 1.379(5)
C41 C42 1.400(4)
C42 C43 1.385(5)
C42 H42 0.9400
C43 C44 1.379(6)
C43 H43 0.9400
C44 C45 1.381(6)
C44 H44 0.9400
C45 C46 1.394(5)
C45 H45 0.9400
C46 H46 0.9400
B1 C61 1.648(4)
B1 C51 1.651(4)
B1 C81 1.655(4)
B1 C71 1.656(4)
C51 C56 1.391(4)
C51 C52 1.394(4)
C52 F52 1.348(3)
C52 C53 1.381(4)
C53 F53 1.345(4)
C53 C54 1.371(5)
C54 F54 1.341(3)
C54 C55 1.371(5)
C55 F55 1.343(4)
C55 C56 1.386(4)
C56 F56 1.349(3)
C61 C66 1.393(4)
C61 C62 1.393(4)
C62 F62 1.346(3)
C62 C63 1.392(4)
C63 F63 1.346(4)
C63 C64 1.370(5)
C64 F64 1.339(4)
C64 C65 1.377(5)
C65 F65 1.344(4)
C65 C66 1.379(5)
C66 F66 1.353(4)
C71 C72 1.382(4)
C71 C76 1.394(4)
C72 F72 1.357(3)
C72 C73 1.382(4)
C73 F73 1.342(3)
C73 C74 1.379(4)
C74 F74 1.333(3)
C74 C75 1.378(4)
C75 F75 1.347(3)
C75 C76 1.372(4)
C76 F76 1.354(3)
C81 C82 1.392(4)
C81 C86 1.394(4)
C82 F82 1.343(4)
C82 C83 1.390(4)
C83 F83 1.344(4)
C83 C84 1.364(5)
C84 F84 1.346(4)
C84 C85 1.374(5)
C85 F85 1.350(4)
C85 C86 1.380(4)
C86 F86 1.353(4)
C201 C202 1.384(10)
C201 C205 1.554(11)
C201 H20A 0.9800
C201 H20B 0.9800
C202 C203 1.491(13)
C202 H20C 0.9800
C202 H20D 0.9800
C203 C204 1.380(12)
C203 H20E 0.9800
C203 H20F 0.9800
C204 C205 1.461(12)
C204 H20G 0.9800
C204 H20H 0.9800
C205 H20I 0.9800
C205 H20J 0.9800

loop_
_geom_torsion_atom_site_label_1
_geom_torsion_atom_site_label_2
_geom_torsion_atom_site_label_3
_geom_torsion_atom_site_label_4
_geom_torsion
C14 Zr1 P1 C1 72.61(13)
C11 Zr1 P1 C1 132.54(13)
C15 Zr1 P1 C1 -115.06(13)
C12 Zr1 P1 C1 112.25(13)
C18 Zr1 P1 C1 -70.67(15)
C17 Zr1 P1 C1 -60.70(13)
C13 Zr1 P1 C1 80.43(13)
C19 Zr1 P1 C1 -114.84(14)
C10 Zr1 P1 C1 111.67(15)
C16 Zr1 P1 C1 -85.89(14)
C1 Zr1 P1 C31 111.41(18)
C14 Zr1 P1 C31 -175.97(16)
C11 Zr1 P1 C31 -116.04(16)
C15 Zr1 P1 C31 -3.64(16)
C12 Zr1 P1 C31 -136.34(16)
C18 Zr1 P1 C31 40.74(18)
C17 Zr1 P1 C31 50.71(16)
C13 Zr1 P1 C31 -168.16(16)
C19 Zr1 P1 C31 -3.42(17)
C10 Zr1 P1 C31 -136.92(17)
C16 Zr1 P1 C31 25.52(16)
C1 Zr1 P1 C41 -90.08(17)
C14 Zr1 P1 C41 -17.47(15)
C11 Zr1 P1 C41 42.46(15)
C15 Zr1 P1 C41 154.86(15)
C12 Zr1 P1 C41 22.17(14)
C18 Zr1 P1 C41 -160.75(16)
C17 Zr1 P1 C41 -150.78(15)
C13 Zr1 P1 C41 -9.65(14)
C19 Zr1 P1 C41 155.08(16)
C10 Zr1 P1 C41 21.59(17)
C16 Zr1 P1 C41 -175.97(15)
C31 P1 C1 C2 57.6(4)
C41 P1 C1 C2 -60.8(3)
Zr1 P1 C1 C2 176.8(3)
C31 P1 C1 Zr1 -119.14(14)
C41 P1 C1 Zr1 122.41(11)
C14 Zr1 C1 C2 59.5(4)
C11 Zr1 C1 C2 113.7(4)
C15 Zr1 C1 C2 -99.5(4)
C12 Zr1 C1 C2 115.2(4)
C18 Zr1 C1 C2 -41.1(4)
C17 Zr1 C1 C2 -54.1(4)
C13 Zr1 C1 C2 86.2(4)
C19 Zr1 C1 C2 -70.5(4)
C10 Zr1 C1 C2 67.7(4)
C16 Zr1 C1 C2 -86.7(4)
P1 Zr1 C1 C2 -175.7(5)
C14 Zr1 C1 P1 -124.77(10)
C11 Zr1 C1 P1 -70.59(15)
C15 Zr1 C1 P1 76.18(12)
C12 Zr1 C1 P1 -69.16(11)
C18 Zr1 C1 P1 134.63(10)
C17 Zr1 C1 P1 121.58(12)
C13 Zr1 C1 P1 -98.09(11)
C19 Zr1 C1 P1 105.24(14)
C10 Zr1 C1 P1 -116.57(13)
C16 Zr1 C1 P1 88.96(11)
P1 C1 C2 C21 -19.7(5)
Zr1 C1 C2 C21 154.5(3)
P1 C1 C2 C3 163.6(2)
Zr1 C1 C2 C3 -22.2(6)
C1 Zr1 C10 C14 -14.9(2)
C11 Zr1 C10 C14 -116.3(3)
C15 Zr1 C10 C14 152.51(17)
C12 Zr1 C10 C14 -78.60(19)
C18 Zr1 C10 C14 103.75(18)
C17 Zr1 C10 C14 93.80(19)
C13 Zr1 C10 C14 -37.92(17)
C19 Zr1 C10 C14 136.15(19)
C16 Zr1 C10 C14 127.47(19)
P1 Zr1 C10 C14 -77.88(19)
C1 Zr1 C10 C11 101.4(2)
C14 Zr1 C10 C11 116.3(3)
C15 Zr1 C10 C11 -91.15(19)
C12 Zr1 C10 C11 37.73(17)
C18 Zr1 C10 C11 -139.91(18)
C17 Zr1 C10 C11 -149.87(17)
C13 Zr1 C10 C11 78.41(19)
C19 Zr1 C10 C11 -107.51(18)
C16 Zr1 C10 C11 -116.2(2)
P1 Zr1 C10 C11 38.5(2)
C1 Zr1 C10 C101 -135.5(3)
C14 Zr1 C10 C101 -120.6(4)
C11 Zr1 C10 C101 123.1(4)
C15 Zr1 C10 C101 32.0(3)
C12 Zr1 C10 C101 160.8(4)
C18 Zr1 C10 C101 -16.8(3)
C17 Zr1 C10 C101 -26.8(3)
C13 Zr1 C10 C101 -158.5(4)
C19 Zr1 C10 C101 15.6(3)
C16 Zr1 C10 C101 6.9(4)
P1 Zr1 C10 C101 161.6(3)
C14 C10 C11 C12 -4.4(3)
C101 C10 C11 C12 160.8(3)
Zr1 C10 C11 C12 -67.86(19)
C14 C10 C11 C111 -175.4(3)
C101 C10 C11 C111 -10.2(5)
Zr1 C10 C11 C111 121.2(3)
C14 C10 C11 Zr1 63.42(19)
C101 C10 C11 Zr1 -131.4(3)
C1 Zr1 C11 C10 -111.64(19)
C14 Zr1 C11 C10 -36.36(16)
C15 Zr1 C11 C10 100.51(18)
C12 Zr1 C11 C10 -114.2(2)
C18 Zr1 C11 C10 43.43(19)
C17 Zr1 C11 C10 48.0(3)
C13 Zr1 C11 C10 -77.11(18)
C19 Zr1 C11 C10 71.37(18)
C16 Zr1 C11 C10 101.1(2)
P1 Zr1 C11 C10 -153.68(15)
C1 Zr1 C11 C12 2.6(2)
C14 Zr1 C11 C12 77.87(18)
C15 Zr1 C11 C12 -145.26(17)
C18 Zr1 C11 C12 157.66(17)
C17 Zr1 C11 C12 162.23(18)
C13 Zr1 C11 C12 37.12(17)
C19 Zr1 C11 C12 -174.40(18)
C10 Zr1 C11 C12 114.2(2)
C16 Zr1 C11 C12 -144.66(18)
P1 Zr1 C11 C12 -39.45(18)
C1 Zr1 C11 C111 123.6(3)
C14 Zr1 C11 C111 -161.1(3)
C15 Zr1 C11 C111 -24.2(3)
C12 Zr1 C11 C111 121.0(4)
C18 Zr1 C11 C111 -81.3(3)
C17 Zr1 C11 C111 -76.7(3)
C13 Zr1 C11 C111 158.2(3)
C19 Zr1 C11 C111 -53.4(3)
C10 Zr1 C11 C111 -124.7(4)
C16 Zr1 C11 C111 -23.6(4)
P1 Zr1 C11 C111 81.6(3)
C10 C11 C12 C13 2.2(3)
C111 C11 C12 C13 173.5(3)
Zr1 C11 C12 C13 -66.29(19)
C10 C11 C12 C121 -165.9(3)
C111 C11 C12 C121 5.3(5)
Zr1 C11 C12 C121 125.5(3)
C10 C11 C12 Zr1 68.52(19)
C111 C11 C12 Zr1 -120.2(3)
C1 Zr1 C12 C13 -63.31(18)
C14 Zr1 C12 C13 37.00(16)
C11 Zr1 C12 C13 114.8(2)
C15 Zr1 C12 C13 162.65(17)
C18 Zr1 C12 C13 81.1(2)
C17 Zr1 C12 C13 39.0(6)
C19 Zr1 C12 C13 121.66(18)
C10 Zr1 C12 C13 77.41(18)
C16 Zr1 C12 C13 -158.6(2)
P1 Zr1 C12 C13 -102.10(17)
C1 Zr1 C12 C11 -178.07(17)
C14 Zr1 C12 C11 -77.76(18)
C15 Zr1 C12 C11 47.9(2)
C18 Zr1 C12 C11 -33.7(2)
C17 Zr1 C12 C11 -75.8(6)
C13 Zr1 C12 C11 -114.8(2)
C19 Zr1 C12 C11 6.9(2)
C10 Zr1 C12 C11 -37.35(16)
C16 Zr1 C12 C11 86.6(3)
P1 Zr1 C12 C11 143.14(17)
C1 Zr1 C12 C121 63.1(3)
C14 Zr1 C12 C121 163.4(3)
C11 Zr1 C12 C121 -118.8(4)
C15 Zr1 C12 C121 -70.9(3)
C18 Zr1 C12 C121 -152.5(3)
C17 Zr1 C12 C121 165.4(4)
C13 Zr1 C12 C121 126.4(4)
C19 Zr1 C12 C121 -111.9(3)
C10 Zr1 C12 C121 -156.2(3)
C16 Zr1 C12 C121 -32.2(5)
P1 Zr1 C12 C121 24.3(3)
C11 C12 C13 C14 0.8(3)
C121 C12 C13 C14 168.2(3)
Zr1 C12 C13 C14 -64.55(19)
C11 C12 C13 C131 -167.6(3)
C121 C12 C13 C131 -0.2(5)
Zr1 C12 C13 C131 127.0(3)
C11 C12 C13 Zr1 65.36(19)
C121 C12 C13 Zr1 -127.2(3)
C1 Zr1 C13 C12 117.90(18)
C14 Zr1 C13 C12 -115.5(2)
C11 Zr1 C13 C12 -37.42(17)
C15 Zr1 C13 C12 -44.8(4)
C18 Zr1 C13 C12 -128.17(18)
C17 Zr1 C13 C12 -169.68(17)
C19 Zr1 C13 C12 -86.5(2)
C10 Zr1 C13 C12 -77.95(18)
C16 Zr1 C13 C12 147.2(4)
P1 Zr1 C13 C12 76.58(16)
C1 Zr1 C13 C14 -126.60(18)
C11 Zr1 C13 C14 78.08(18)
C15 Zr1 C13 C14 70.7(4)
C12 Zr1 C13 C14 115.5(2)
C18 Zr1 C13 C14 -12.7(2)
C17 Zr1 C13 C14 -54.2(2)
C19 Zr1 C13 C14 29.0(2)
C10 Zr1 C13 C14 37.55(16)
C16 Zr1 C13 C14 -97.3(4)
P1 Zr1 C13 C14 -167.92(16)
C1 Zr1 C13 C131 -7.4(3)
C14 Zr1 C13 C131 119.2(4)
C11 Zr1 C13 C131 -162.7(3)
C15 Zr1 C13 C131 -170.1(3)
C12 Zr1 C13 C131 -125.3(4)
C18 Zr1 C13 C131 106.5(3)
C17 Zr1 C13 C131 65.0(3)
C19 Zr1 C13 C131 148.2(3)
C10 Zr1 C13 C131 156.7(3)
C16 Zr1 C13 C131 21.8(6)
P1 Zr1 C13 C131 -48.7(3)
C11 C10 C14 C13 4.9(3)
C101 C10 C14 C13 -160.6(3)
Zr1 C10 C14 C13 68.39(19)
C11 C10 C14 C141 174.8(3)
C101 C10 C14 C141 9.3(5)
Zr1 C10 C14 C141 -121.7(3)
C11 C10 C14 Zr1 -63.46(19)
C101 C10 C14 Zr1 131.0(3)
C12 C13 C14 C10 -3.6(3)
C131 C13 C14 C10 165.4(3)
Zr1 C13 C14 C10 -68.85(19)
C12 C13 C14 C141 -173.6(3)
C131 C13 C14 C141 -4.6(5)
Zr1 C13 C14 C141 121.2(3)
C12 C13 C14 Zr1 65.29(19)
C131 C13 C14 Zr1 -125.7(3)
C1 Zr1 C14 C10 169.36(17)
C11 Zr1 C14 C10 36.38(17)
C15 Zr1 C14 C10 -40.2(2)
C12 Zr1 C14 C10 77.10(18)
C18 Zr1 C14 C10 -76.35(18)
C17 Zr1 C14 C10 -102.49(18)
C13 Zr1 C14 C10 113.8(2)
C19 Zr1 C14 C10 -45.70(19)
C16 Zr1 C14 C10 -92.5(2)
P1 Zr1 C14 C10 128.36(16)
C1 Zr1 C14 C13 55.52(18)
C11 Zr1 C14 C13 -77.47(18)
C15 Zr1 C14 C13 -154.09(18)
C12 Zr1 C14 C13 -36.74(16)
C18 Zr1 C14 C13 169.80(17)
C17 Zr1 C14 C13 143.67(16)
C19 Zr1 C14 C13 -159.55(17)
C10 Zr1 C14 C13 -113.8(2)
C16 Zr1 C14 C13 153.61(19)
P1 Zr1 C14 C13 14.52(19)
C1 Zr1 C14 C141 -66.9(3)
C11 Zr1 C14 C141 160.1(3)
C15 Zr1 C14 C141 83.5(3)
C12 Zr1 C14 C141 -159.2(3)
C18 Zr1 C14 C141 47.4(3)
C17 Zr1 C14 C141 21.2(3)
C13 Zr1 C14 C141 -122.4(3)
C19 Zr1 C14 C141 78.0(3)
C10 Zr1 C14 C141 123.7(3)
C16 Zr1 C14 C141 31.2(4)
P1 Zr1 C14 C141 -107.9(3)
C1 Zr1 C15 C19 138.87(19)
C14 Zr1 C15 C19 -9.9(3)
C11 Zr1 C15 C19 -66.1(2)
C12 Zr1 C15 C19 -91.1(2)
C18 Zr1 C15 C19 36.95(18)
C17 Zr1 C15 C19 77.6(2)
C13 Zr1 C15 C19 -59.9(4)
C10 Zr1 C15 C19 -31.7(2)
C16 Zr1 C15 C19 114.6(3)
P1 Zr1 C15 C19 179.68(18)
C1 Zr1 C15 C16 24.3(2)
C14 Zr1 C15 C16 -124.5(2)
C11 Zr1 C15 C16 179.28(18)
C12 Zr1 C15 C16 154.24(18)
C18 Zr1 C15 C16 -77.7(2)
C17 Zr1 C15 C16 -37.03(18)
C13 Zr1 C15 C16 -174.5(3)
C19 Zr1 C15 C16 -114.6(3)
C10 Zr1 C15 C16 -146.30(18)
P1 Zr1 C15 C16 65.08(19)
C1 Zr1 C15 C151 -100.4(3)
C14 Zr1 C15 C151 110.9(3)
C11 Zr1 C15 C151 54.6(3)
C12 Zr1 C15 C151 29.6(4)
C18 Zr1 C15 C151 157.7(4)
C17 Zr1 C15 C151 -161.7(4)
C13 Zr1 C15 C151 60.9(5)
C19 Zr1 C15 C151 120.8(4)
C10 Zr1 C15 C151 89.1(3)
C16 Zr1 C15 C151 -124.6(4)
P1 Zr1 C15 C151 -59.6(3)
C19 C15 C16 C17 -2.3(3)
C151 C15 C16 C17 -174.5(3)
Zr1 C15 C16 C17 65.2(2)
C19 C15 C16 C161 164.9(3)
C151 C15 C16 C161 -7.4(5)
Zr1 C15 C16 C161 -127.7(3)
C19 C15 C16 Zr1 -67.5(2)
C151 C15 C16 Zr1 120.3(3)
C1 Zr1 C16 C15 -157.5(2)
C14 Zr1 C16 C15 98.0(2)
C11 Zr1 C16 C15 -1.1(3)
C12 Zr1 C16 C15 -58.9(3)
C18 Zr1 C16 C15 77.7(2)
C17 Zr1 C16 C15 115.0(3)
C13 Zr1 C16 C15 173.1(4)
C19 Zr1 C16 C15 37.08(18)
C10 Zr1 C16 C15 47.8(3)
P1 Zr1 C16 C15 -115.40(19)
C1 Zr1 C16 C17 87.50(19)
C14 Zr1 C16 C17 -17.1(3)
C11 Zr1 C16 C17 -116.1(2)
C15 Zr1 C16 C17 -115.0(3)
C12 Zr1 C16 C17 -173.9(2)
C18 Zr1 C16 C17 -37.27(17)
C13 Zr1 C16 C17 58.1(5)
C19 Zr1 C16 C17 -77.93(19)
C10 Zr1 C16 C17 -67.2(2)
P1 Zr1 C16 C17 129.59(18)
C1 Zr1 C16 C161 -33.9(4)
C14 Zr1 C16 C161 -138.5(3)
C11 Zr1 C16 C161 122.5(4)
C15 Zr1 C16 C161 123.6(5)
C12 Zr1 C16 C161 64.7(5)
C18 Zr1 C16 C161 -158.7(4)
C17 Zr1 C16 C161 -121.4(5)
C13 Zr1 C16 C161 -63.3(6)
C19 Zr1 C16 C161 160.7(4)
C10 Zr1 C16 C161 171.4(3)
P1 Zr1 C16 C161 8.2(4)
C15 C16 C17 C18 1.5(3)
C161 C16 C17 C18 -165.9(3)
Zr1 C16 C17 C18 66.7(2)
C15 C16 C17 C171 171.2(3)
C161 C16 C17 C171 3.8(5)
Zr1 C16 C17 C171 -123.7(3)
C15 C16 C17 Zr1 -65.1(2)
C161 C16 C17 Zr1 127.4(3)
C1 Zr1 C17 C18 157.11(19)
C14 Zr1 C17 C18 54.9(2)
C11 Zr1 C17 C18 -8.0(3)
C15 Zr1 C17 C18 -77.7(2)
C12 Zr1 C17 C18 53.2(6)
C13 Zr1 C17 C18 83.9(2)
C19 Zr1 C17 C18 -37.49(18)
C10 Zr1 C17 C18 18.7(2)
C16 Zr1 C17 C18 -114.7(3)
P1 Zr1 C17 C18 -166.99(16)
C1 Zr1 C17 C16 -88.19(19)
C14 Zr1 C17 C16 169.65(18)
C11 Zr1 C17 C16 106.7(2)
C15 Zr1 C17 C16 36.98(19)
C12 Zr1 C17 C16 167.9(5)
C18 Zr1 C17 C16 114.7(3)
C13 Zr1 C17 C16 -161.40(18)
C19 Zr1 C17 C16 77.2(2)
C10 Zr1 C17 C16 133.45(18)
P1 Zr1 C17 C16 -52.29(19)
C1 Zr1 C17 C171 34.8(3)
C14 Zr1 C17 C171 -67.4(3)
C11 Zr1 C17 C171 -130.3(3)
C15 Zr1 C17 C171 160.0(4)
C12 Zr1 C17 C171 -69.1(6)
C18 Zr1 C17 C171 -122.3(4)
C13 Zr1 C17 C171 -38.4(4)
C19 Zr1 C17 C171 -159.8(4)
C10 Zr1 C17 C171 -103.6(3)
C16 Zr1 C17 C171 123.0(4)
P1 Zr1 C17 C171 70.7(3)
C16 C17 C18 C19 -0.2(3)
C171 C17 C18 C19 -169.9(3)
Zr1 C17 C18 C19 67.1(2)
C16 C17 C18 C181 167.2(3)
C171 C17 C18 C181 -2.4(5)
Zr1 C17 C18 C181 -125.4(3)
C16 C17 C18 Zr1 -67.4(2)
C171 C17 C18 Zr1 123.0(3)
C1 Zr1 C18 C17 -24.6(2)
C14 Zr1 C18 C17 -131.77(19)
C11 Zr1 C18 C17 174.88(18)
C15 Zr1 C18 C17 77.5(2)
C12 Zr1 C18 C17 -166.33(18)
C13 Zr1 C18 C17 -124.92(18)
C19 Zr1 C18 C17 114.1(3)
C10 Zr1 C18 C17 -163.36(19)
C16 Zr1 C18 C17 37.12(19)
P1 Zr1 C18 C17 18.2(2)
C1 Zr1 C18 C19 -138.77(18)
C14 Zr1 C18 C19 114.11(19)
C11 Zr1 C18 C19 60.8(2)
C15 Zr1 C18 C19 -36.60(18)
C12 Zr1 C18 C19 79.5(2)
C17 Zr1 C18 C19 -114.1(3)
C13 Zr1 C18 C19 120.96(18)
C10 Zr1 C18 C19 82.52(19)
C16 Zr1 C18 C19 -77.0(2)
P1 Zr1 C18 C19 -95.91(19)
C1 Zr1 C18 C181 96.1(3)
C14 Zr1 C18 C181 -11.0(3)
C11 Zr1 C18 C181 -64.4(3)
C15 Zr1 C18 C181 -161.7(4)
C12 Zr1 C18 C181 -45.6(4)
C17 Zr1 C18 C181 120.8(4)
C13 Zr1 C18 C181 -4.2(4)
C19 Zr1 C18 C181 -125.1(4)
C10 Zr1 C18 C181 -42.6(3)
C16 Zr1 C18 C181 157.9(4)
P1 Zr1 C18 C181 139.0(3)
C16 C15 C19 C18 2.1(3)
C151 C15 C19 C18 174.7(3)
Zr1 C15 C19 C18 -65.6(2)
C16 C15 C19 C191 -164.2(3)
C151 C15 C19 C191 8.4(5)
Zr1 C15 C19 C191 128.0(3)
C16 C15 C19 Zr1 67.8(2)
C151 C15 C19 Zr1 -119.7(3)
C17 C18 C19 C15 -1.2(3)
C181 C18 C19 C15 -168.1(3)
Zr1 C18 C19 C15 65.7(2)
C17 C18 C19 C191 164.8(3)
C181 C18 C19 C191 -2.1(5)
Zr1 C18 C19 C191 -128.4(3)
C17 C18 C19 Zr1 -66.9(2)
C181 C18 C19 Zr1 126.2(3)
C1 Zr1 C19 C15 -57.6(2)
C14 Zr1 C19 C15 173.12(19)
C11 Zr1 C19 C15 119.4(2)
C12 Zr1 C19 C15 115.6(2)
C18 Zr1 C19 C15 -115.4(3)
C17 Zr1 C19 C15 -77.9(2)
C13 Zr1 C19 C15 157.21(19)
C10 Zr1 C19 C15 150.3(2)
C16 Zr1 C19 C15 -37.29(19)
P1 Zr1 C19 C15 -0.4(2)
C1 Zr1 C19 C18 57.8(2)
C14 Zr1 C19 C18 -71.46(19)
C11 Zr1 C19 C18 -125.22(18)
C15 Zr1 C19 C18 115.4(3)
C12 Zr1 C19 C18 -128.97(18)
C17 Zr1 C19 C18 37.54(18)
C13 Zr1 C19 C18 -87.4(2)
C10 Zr1 C19 C18 -94.30(19)
C16 Zr1 C19 C18 78.1(2)
P1 Zr1 C19 C18 115.01(17)
C1 Zr1 C19 C191 -178.4(3)
C14 Zr1 C19 C191 52.2(4)
C11 Zr1 C19 C191 -1.5(3)
C15 Zr1 C19 C191 -120.9(4)
C12 Zr1 C19 C191 -5.3(4)
C18 Zr1 C19 C191 123.7(4)
C17 Zr1 C19 C191 161.3(4)
C13 Zr1 C19 C191 36.3(4)
C10 Zr1 C19 C191 29.4(3)
C16 Zr1 C19 C191 -158.2(4)
P1 Zr1 C19 C191 -121.3(3)
C1 C2 C21 C22 108.6(5)
C3 C2 C21 C22 -74.4(5)
C1 C2 C21 C26 -77.4(5)
C3 C2 C21 C26 99.6(4)
C26 C21 C22 C23 4.2(9)
C2 C21 C22 C23 178.3(5)
C21 C22 C23 C24 -2.6(11)
C22 C23 C24 C25 -1.2(11)
C23 C24 C25 C26 3.2(9)
C22 C21 C26 C25 -2.3(8)
C2 C21 C26 C25 -176.6(4)
C24 C25 C26 C21 -1.5(9)
C1 P1 C31 C36 -51.4(4)
C41 P1 C31 C36 70.7(3)
Zr1 P1 C31 C36 -126.6(3)
C1 P1 C31 C32 135.0(3)
C41 P1 C31 C32 -102.8(3)
Zr1 P1 C31 C32 59.8(3)
C36 C31 C32 C33 2.2(7)
P1 C31 C32 C33 176.0(4)
C31 C32 C33 C34 0.4(8)
C32 C33 C34 C35 -1.9(9)
C33 C34 C35 C36 0.9(9)
C32 C31 C36 C35 -3.2(6)
P1 C31 C36 C35 -176.5(4)
C34 C35 C36 C31 1.7(8)
C1 P1 C41 C46 5.1(3)
C31 P1 C41 C46 -128.1(3)
Zr1 P1 C41 C46 68.5(3)
C1 P1 C41 C42 -173.4(2)
C31 P1 C41 C42 53.4(3)
Zr1 P1 C41 C42 -110.1(2)
C46 C41 C42 C43 -1.0(5)
P1 C41 C42 C43 177.6(3)
C41 C42 C43 C44 0.1(6)
C42 C43 C44 C45 1.1(7)
C43 C44 C45 C46 -1.4(7)
C42 C41 C46 C45 0.8(5)
P1 C41 C46 C45 -177.8(3)
C44 C45 C46 C41 0.4(7)
C61 B1 C51 C56 -131.8(3)
C81 B1 C51 C56 106.1(3)
C71 B1 C51 C56 -17.8(4)
C61 B1 C51 C52 55.0(3)
C81 B1 C51 C52 -67.1(3)
C71 B1 C51 C52 169.0(2)
C56 C51 C52 F52 -178.2(2)
B1 C51 C52 F52 -4.1(4)
C56 C51 C52 C53 2.8(4)
B1 C51 C52 C53 176.9(3)
F52 C52 C53 F53 0.3(4)
C51 C52 C53 F53 179.3(3)
F52 C52 C53 C54 179.8(3)
C51 C52 C53 C54 -1.2(5)
F53 C53 C54 F54 -1.8(5)
C52 C53 C54 F54 178.7(3)
F53 C53 C54 C55 178.6(3)
C52 C53 C54 C55 -0.9(5)
F54 C54 C55 F55 0.6(5)
C53 C54 C55 F55 -179.8(3)
F54 C54 C55 C56 -178.5(3)
C53 C54 C55 C56 1.1(5)
F55 C55 C56 F56 2.2(4)
C54 C55 C56 F56 -178.6(3)
F55 C55 C56 C51 -178.3(3)
C54 C55 C56 C51 0.8(5)
C52 C51 C56 F56 176.8(2)
B1 C51 C56 F56 3.3(4)
C52 C51 C56 C55 -2.6(4)
B1 C51 C56 C55 -176.1(3)
C51 B1 C61 C66 -171.8(2)
C81 B1 C61 C66 -55.9(3)
C71 B1 C61 C66 68.1(3)
C51 B1 C61 C62 13.2(4)
C81 B1 C61 C62 129.2(3)
C71 B1 C61 C62 -106.9(3)
C66 C61 C62 F62 -177.6(2)
B1 C61 C62 F62 -2.4(4)
C66 C61 C62 C63 1.1(4)
B1 C61 C62 C63 176.3(3)
F62 C62 C63 F63 0.5(4)
C61 C62 C63 F63 -178.4(3)
F62 C62 C63 C64 179.5(3)
C61 C62 C63 C64 0.6(5)
F63 C63 C64 F64 -1.2(4)
C62 C63 C64 F64 179.8(3)
F63 C63 C64 C65 178.1(3)
C62 C63 C64 C65 -0.9(5)
F64 C64 C65 F65 -1.3(5)
C63 C64 C65 F65 179.3(3)
F64 C64 C65 C66 178.7(3)
C63 C64 C65 C66 -0.6(5)
F65 C65 C66 F66 1.6(4)
C64 C65 C66 F66 -178.5(3)
F65 C65 C66 C61 -177.3(3)
C64 C65 C66 C61 2.7(5)
C62 C61 C66 F66 178.4(2)
B1 C61 C66 F66 2.7(4)
C62 C61 C66 C65 -2.8(4)
B1 C61 C66 C65 -178.4(3)
C61 B1 C71 C72 -110.9(3)
C51 B1 C71 C72 127.3(3)
C81 B1 C71 C72 11.3(4)
C61 B1 C71 C76 63.7(3)
C51 B1 C71 C76 -58.1(3)
C81 B1 C71 C76 -174.1(2)
C76 C71 C72 F72 -178.2(2)
B1 C71 C72 F72 -3.3(4)
C76 C71 C72 C73 1.6(4)
B1 C71 C72 C73 176.4(3)
F72 C72 C73 F73 -2.5(4)
C71 C72 C73 F73 177.7(3)
F72 C72 C73 C74 177.3(3)
C71 C72 C73 C74 -2.5(5)
F73 C73 C74 F74 1.1(5)
C72 C73 C74 F74 -178.7(3)
F73 C73 C74 C75 -178.4(3)
C72 C73 C74 C75 1.7(5)
F74 C74 C75 F75 0.6(4)
C73 C74 C75 F75 -179.9(3)
F74 C74 C75 C76 -179.9(3)
C73 C74 C75 C76 -0.4(4)
F75 C75 C76 F76 -0.6(4)
C74 C75 C76 F76 179.9(3)
F75 C75 C76 C71 179.0(3)
C74 C75 C76 C71 -0.5(4)
C72 C71 C76 F76 179.5(2)
B1 C71 C76 F76 4.1(4)
C72 C71 C76 C75 -0.1(4)
B1 C71 C76 C75 -175.5(3)
C61 B1 C81 C82 -15.5(4)
C51 B1 C81 C82 107.4(3)
C71 B1 C81 C82 -131.3(3)
C61 B1 C81 C86 174.4(2)
C51 B1 C81 C86 -62.7(3)
C71 B1 C81 C86 58.7(3)
C86 C81 C82 F82 178.4(2)
B1 C81 C82 F82 7.7(4)
C86 C81 C82 C83 -0.5(4)
B1 C81 C82 C83 -171.1(3)
F82 C82 C83 F83 1.2(4)
C81 C82 C83 F83 -179.9(3)
F82 C82 C83 C84 -177.7(3)
C81 C82 C83 C84 1.3(5)
F83 C83 C84 F84 -0.6(5)
C82 C83 C84 F84 178.3(3)
F83 C83 C84 C85 179.7(3)
C82 C83 C84 C85 -1.4(5)
F84 C84 C85 F85 0.0(5)
C83 C84 C85 F85 179.7(3)
F84 C84 C85 C86 -178.8(3)
C83 C84 C85 C86 0.9(5)
F85 C85 C86 F86 -0.3(4)
C84 C85 C86 F86 178.5(3)
F85 C85 C86 C81 -178.9(3)
C84 C85 C86 C81 -0.1(5)
C82 C81 C86 F86 -178.6(2)
B1 C81 C86 F86 -7.2(4)
C82 C81 C86 C85 -0.1(4)
B1 C81 C86 C85 171.3(3)
C205 C201 C202 C203 -15.1(10)
C201 C202 C203 C204 2.8(13)
C202 C203 C204 C205 11.3(15)
C203 C204 C205 C201 -18.9(13)
C202 C201 C205 C204 21.9(10)
